data_2236071
loop_
_publ_author_name
'Patel, Dinesh G.'
'Benedict, Jason B.'

_publ_section_title
;
 Tautomerism in 10-(hydroxyimino)phenanthren-9-one
;
_journal_coeditor_code BH2448
_journal_issue 10
_journal_name_full 'Acta Crystallographica Section E'
_journal_page_first o2871
_journal_paper_doi 10.1107/S160053681203749X
_journal_volume 68
_journal_year 2012
_chemical_formula_iupac 'C14 H9 N O2'
_chemical_formula_moiety 'C14 H9 N O2'
_chemical_formula_sum 'C14 H9 N O2'
_chemical_formula_weight 223.22
_chemical_name_systematic
;
10-(Hydroxyimino)phenanthren-9-one
;
_space_group_IT_number 29
_symmetry_cell_setting orthorhombic
_symmetry_space_group_name_Hall 'P 2c -2ac'
_symmetry_space_group_name_H-M 'P c a 21'
_atom_sites_solution_hydrogens geom
_atom_sites_solution_primary direct
_atom_sites_solution_secondary difmap
_audit_creation_method SHELXL97
_cell_angle_alpha 90.00
_cell_angle_beta 90.00
_cell_angle_gamma 90.00
_cell_formula_units_Z 4
_cell_length_a 17.4505(15)
_cell_length_b 3.7875(3)
_cell_length_c 15.1669(13)
_cell_measurement_reflns_used 250
_cell_measurement_temperature 90(2)
_cell_measurement_theta_max 26.0
_cell_measurement_theta_min 2.3
_cell_volume 1002.44(15)
_computing_cell_refinement 'SAINT (Bruker, 2008)'
_computing_data_collection 'APEX2 (Bruker, 2008)'
_computing_data_reduction 'SAINT and XPREP (Bruker, 2008)'
_computing_molecular_graphics 'OLEX2 (Dolomanov <i>et al.</i>, 2009)'
_computing_publication_material 'OLEX2 (Dolomanov <i>et al.</i>, 2009)'
_computing_structure_refinement 'SHELXL97 (Sheldrick, 2008)'
_computing_structure_solution 'SHELXS97 (Sheldrick, 2008)'
_diffrn_ambient_temperature 90(2)
_diffrn_measured_fraction_theta_full 1.000
_diffrn_measured_fraction_theta_max 1.000
_diffrn_measurement_device_type 'Bruker APEXII CCD'
_diffrn_measurement_method 'w scans'
_diffrn_radiation_monochromator optics
_diffrn_radiation_source 'rotating anode'
_diffrn_radiation_type MoK\a
_diffrn_radiation_wavelength 0.71073
_diffrn_reflns_av_R_equivalents 0.0316
_diffrn_reflns_av_sigmaI/netI 0.0126
_diffrn_reflns_limit_h_max 21
_diffrn_reflns_limit_h_min -21
_diffrn_reflns_limit_k_max 4
_diffrn_reflns_limit_k_min -4
_diffrn_reflns_limit_l_max 18
_diffrn_reflns_limit_l_min -18
_diffrn_reflns_number 16616
_diffrn_reflns_theta_full 25.25
_diffrn_reflns_theta_max 26.38
_diffrn_reflns_theta_min 2.33
_exptl_absorpt_coefficient_mu 0.100
_exptl_absorpt_correction_T_max 0.9944
_exptl_absorpt_correction_T_min 0.9761
_exptl_absorpt_correction_type multi-scan
_exptl_absorpt_process_details '(SADABS; Bruker, 2008)'
_exptl_crystal_colour yellow
_exptl_crystal_density_diffrn 1.479
_exptl_crystal_density_method 'not measured'
_exptl_crystal_description plate
_exptl_crystal_F_000 464
_exptl_crystal_size_max 0.24
_exptl_crystal_size_mid 0.10
_exptl_crystal_size_min 0.06
_refine_diff_density_max 0.208
_refine_diff_density_min -0.146
_refine_ls_extinction_method none
_refine_ls_goodness_of_fit_ref 1.068
_refine_ls_hydrogen_treatment constr
_refine_ls_matrix_type full
_refine_ls_number_constraints 18
_refine_ls_number_parameters 166
_refine_ls_number_reflns 1068
_refine_ls_number_restraints 2
_refine_ls_restrained_S_all 1.067
_refine_ls_R_factor_all 0.0398
_refine_ls_R_factor_gt 0.0361
_refine_ls_shift/su_max 0.000
_refine_ls_shift/su_mean 0.000
_refine_ls_structure_factor_coef Fsqd
_refine_ls_weighting_details 'calc w=1/[\s^2^(Fo^2^)+(0.0547P)^2^+0.3852P] where P=(Fo^2^+2Fc^2^)/3'
_refine_ls_weighting_scheme calc
_refine_ls_wR_factor_gt 0.0968
_refine_ls_wR_factor_ref 0.0994
_reflns_number_gt 989
_reflns_number_total 1068
_reflns_threshold_expression I>2\s(I)
_cod_data_source_file bh2448.cif
_cod_data_source_block I
_cod_database_code 2236071
_cod_database_fobs_code 2236071

loop_
_symmetry_equiv_pos_as_xyz
'x, y, z'
'-x, -y, z+1/2'
'-x+1/2, y, z+1/2'
'x+1/2, -y, z'

loop_
_atom_site_type_symbol
_atom_site_label
_atom_site_fract_x
_atom_site_fract_y
_atom_site_fract_z
_atom_site_U_iso_or_equiv
_atom_site_adp_type
_atom_site_calc_flag
_atom_site_refinement_flags
_atom_site_occupancy
_atom_site_symmetry_multiplicity
_atom_site_disorder_assembly
_atom_site_disorder_group
O O1 0.7027(5) 0.491(3) 0.5919(3) 0.0366(12) Uani d P 0.827(5) 1 A 1
O O1A 0.5549(10) 0.199(7) 0.6677(16) 0.0362(9) Uani d PD 0.173(5) 1 A 2
H H1A 0.5911 0.2311 0.7033 0.054 Uiso calc PRD 0.173(5) 1 A 2
O O2 0.63991(15) 0.2459(9) 0.72678(18) 0.0500(8) Uani d P 0.827(5) 1 A 1
H H2 0.6762 0.3150 0.6947 0.075 Uiso calc PR 0.827(5) 1 A 1
O O2A 0.6923(8) 0.414(5) 0.6788(9) 0.0500(8) Uani d PD 0.173(5) 1 A 2
N N1 0.5786(2) 0.1557(14) 0.6749(3) 0.0362(9) Uani d P 0.827(5) 1 A 1
N N1A 0.707(4) 0.494(19) 0.611(3) 0.0366(12) Uani d PD 0.173(5) 1 A 2
C C1 0.64614(15) 0.4012(7) 0.5486(2) 0.0309(6) Uani d . 1 1 . .
C C2 0.64506(14) 0.4585(7) 0.45317(18) 0.0258(6) Uani d . 1 1 A .
C C3 0.70969(14) 0.6130(7) 0.4138(2) 0.0286(6) Uani d . 1 1 . .
H H3 0.7523 0.6791 0.4492 0.034 Uiso calc R 1 1 A .
C C4 0.71138(15) 0.6687(7) 0.3247(2) 0.0320(6) Uani d . 1 1 A .
H H4 0.7554 0.7696 0.2979 0.038 Uiso calc R 1 1 . .
C C5 0.64841(16) 0.5767(7) 0.27380(19) 0.0312(6) Uani d . 1 1 . .
H H5 0.6495 0.6167 0.2120 0.037 Uiso calc R 1 1 A .
C C6 0.58366(15) 0.4269(7) 0.31197(19) 0.0281(6) Uani d . 1 1 A .
H H6 0.5407 0.3701 0.2762 0.034 Uiso calc R 1 1 . .
C C7 0.58119(14) 0.3592(7) 0.40243(18) 0.0244(6) Uani d . 1 1 . .
C C8 0.51377(13) 0.1929(7) 0.44476(18) 0.0257(6) Uani d . 1 1 A .
C C9 0.45080(15) 0.0821(7) 0.3952(2) 0.0292(6) Uani d . 1 1 . .
H H9 0.4511 0.1139 0.3330 0.035 Uiso calc R 1 1 A .
C C10 0.38781(15) -0.0737(8) 0.4350(2) 0.0325(7) Uani d . 1 1 A .
H H10 0.3458 -0.1498 0.4000 0.039 Uiso calc R 1 1 . .
C C11 0.38582(16) -0.1190(8) 0.5257(2) 0.0356(7) Uani d . 1 1 . .
H H11 0.3421 -0.2200 0.5531 0.043 Uiso calc R 1 1 A .
C C12 0.44774(15) -0.0164(8) 0.5756(2) 0.0328(7) Uani d . 1 1 A .
H H12 0.4466 -0.0500 0.6377 0.039 Uiso calc R 1 1 . .
C C13 0.51259(15) 0.1372(7) 0.53659(19) 0.0286(6) Uani d . 1 1 . .
C C14 0.57893(17) 0.2359(7) 0.59059(19) 0.0319(6) Uani d . 1 1 A .

loop_
_atom_site_aniso_label
_atom_site_aniso_U_11
_atom_site_aniso_U_22
_atom_site_aniso_U_33
_atom_site_aniso_U_12
_atom_site_aniso_U_13
_atom_site_aniso_U_23
O1 0.0292(16) 0.0496(13) 0.031(3) -0.0041(12) -0.007(2) -0.003(3)
O1A 0.023(2) 0.050(2) 0.0349(16) -0.001(2) -0.0061(19) 0.0011(15)
O2 0.0401(14) 0.073(2) 0.0368(15) -0.0153(15) -0.0084(11) 0.0053(14)
O2A 0.0401(14) 0.073(2) 0.0368(15) -0.0153(15) -0.0084(11) 0.0053(14)
N1 0.023(2) 0.050(2) 0.0349(16) -0.001(2) -0.0061(19) 0.0011(15)
N1A 0.0292(16) 0.0496(13) 0.031(3) -0.0041(12) -0.007(2) -0.003(3)
C1 0.0330(15) 0.0237(13) 0.0359(15) 0.0060(11) 0.0007(12) -0.0048(12)
C2 0.0236(12) 0.0177(12) 0.0360(15) 0.0036(10) 0.0021(10) -0.0013(12)
C3 0.0228(13) 0.0207(13) 0.0424(17) 0.0024(9) 0.0010(11) -0.0014(12)
C4 0.0256(13) 0.0234(13) 0.0470(17) 0.0010(10) 0.0088(13) 0.0020(12)
C5 0.0320(13) 0.0253(14) 0.0364(16) 0.0055(11) 0.0077(12) 0.0058(12)
C6 0.0253(13) 0.0230(13) 0.0360(15) 0.0049(10) -0.0024(11) -0.0015(12)
C7 0.0215(13) 0.0152(12) 0.0364(15) 0.0056(9) 0.0022(10) -0.0026(11)
C8 0.0222(12) 0.0152(12) 0.0397(16) 0.0066(10) 0.0035(11) -0.0020(11)
C9 0.0253(12) 0.0214(13) 0.0408(16) 0.0050(10) 0.0015(12) -0.0016(12)
C10 0.0214(12) 0.0233(13) 0.0530(19) 0.0023(10) 0.0000(12) -0.0045(12)
C11 0.0272(14) 0.0235(14) 0.056(2) 0.0049(11) 0.0128(12) 0.0020(13)
C12 0.0334(14) 0.0235(13) 0.0415(17) 0.0033(11) 0.0090(12) 0.0004(12)
C13 0.0296(14) 0.0192(12) 0.0370(15) 0.0071(10) 0.0074(11) -0.0014(12)
C14 0.0384(15) 0.0259(14) 0.0315(15) 0.0033(12) 0.0033(11) -0.0010(12)

loop_
_atom_type_symbol
_atom_type_description
_atom_type_scat_dispersion_real
_atom_type_scat_dispersion_imag
_atom_type_scat_source
C C 0.0033 0.0016 'International Tables Vol C Tables 4.2.6.8 and 6.1.1.4'
H H 0.0000 0.0000 'International Tables Vol C Tables 4.2.6.8 and 6.1.1.4'
N N 0.0061 0.0033 'International Tables Vol C Tables 4.2.6.8 and 6.1.1.4'
O O 0.0106 0.0060 'International Tables Vol C Tables 4.2.6.8 and 6.1.1.4'

loop_
_geom_angle_atom_site_label_1
_geom_angle_atom_site_label_2
_geom_angle_atom_site_label_3
_geom_angle
C14 O1A H1A 109.5
C14 N1 O2 119.9(4)
O2A N1A C1 112(5)
O1 C1 C2 119.7(4)
N1A C1 C2 128(2)
O1 C1 C14 121.6(4)
N1A C1 C14 114(2)
C2 C1 C14 118.7(2)
C3 C2 C7 121.1(2)
C3 C2 C1 118.1(2)
C7 C2 C1 120.8(2)
C4 C3 C2 120.1(3)
C4 C3 H3 120.0
C2 C3 H3 120.0
C3 C4 C5 119.6(3)
C3 C4 H4 120.2
C5 C4 H4 120.2
C4 C5 C6 121.0(3)
C4 C5 H5 119.5
C6 C5 H5 119.5
C5 C6 C7 120.6(3)
C5 C6 H6 119.7
C7 C6 H6 119.7
C6 C7 C2 117.7(2)
C6 C7 C8 121.9(2)
C2 C7 C8 120.4(2)
C9 C8 C13 118.4(3)
C9 C8 C7 121.3(2)
C13 C8 C7 120.3(2)
C10 C9 C8 121.1(3)
C10 C9 H9 119.4
C8 C9 H9 119.4
C11 C10 C9 120.3(3)
C11 C10 H10 119.8
C9 C10 H10 119.8
C12 C11 C10 119.4(3)
C12 C11 H11 120.3
C10 C11 H11 120.3
C11 C12 C13 121.2(3)
C11 C12 H12 119.4
C13 C12 H12 119.4
C12 C13 C8 119.4(3)
C12 C13 C14 120.4(3)
C8 C13 C14 120.2(2)
O1A C14 C13 103.3(9)
N1 C14 C13 118.8(3)
O1A C14 C1 135.9(10)
N1 C14 C1 121.4(3)
C13 C14 C1 119.7(2)

loop_
_geom_bond_atom_site_label_1
_geom_bond_atom_site_label_2
_geom_bond_distance
O1 C1 1.233(8)
O1A C14 1.25(2)
O1A H1A 0.8400
O2 N1 1.371(5)
O2 H2 0.8400
O2A N1A 1.11(5)
N1 C14 1.314(6)
N1A C1 1.46(5)
C1 C2 1.464(4)
C1 C14 1.474(4)
C2 C3 1.404(4)
C2 C7 1.406(4)
C3 C4 1.369(4)
C3 H3 0.9500
C4 C5 1.387(4)
C4 H4 0.9500
C5 C6 1.391(4)
C5 H5 0.9500
C6 C7 1.396(4)
C6 H6 0.9500
C7 C8 1.481(3)
C8 C9 1.396(4)
C8 C13 1.409(4)
C9 C10 1.386(4)
C9 H9 0.9500
C10 C11 1.386(4)
C10 H10 0.9500
C11 C12 1.376(4)
C11 H11 0.9500
C12 C13 1.403(4)
C12 H12 0.9500
C13 C14 1.467(4)

loop_
_geom_hbond_atom_site_label_D
_geom_hbond_atom_site_label_H
_geom_hbond_atom_site_label_A
_geom_hbond_distance_DH
_geom_hbond_distance_HA
_geom_hbond_distance_DA
_geom_hbond_angle_DHA
_geom_hbond_publ_flag
O2 H2 O1 0.84 1.76 2.499(8) 146.1 yes
O1A H1A O2A 0.84 1.93 2.54(2) 128.0 yes
